data_1503796
loop_
_publ_author_name
'Garc\'ia-Rub\'in, Silvia'
'Varela, Jes\'us A'
'Castedo, Luis'
'Sa\'a, Carlos'

_publ_section_title
;
 6Pi e- versus 8pi e- electrocyclization of 1-aryl- and
 heteroaryl-substituted (1Z,3Z)-1,3,5-hexatrienes: a matter of
 aromaticity.
;
_journal_issue 4
_journal_name_full 'Organic letters'
_journal_page_first 983
_journal_page_last 986
_journal_paper_doi 10.1021/ol802925q
_journal_volume 11
_journal_year 2009
_chemical_compound_source 'synthesis as described'
_chemical_formula_moiety 'C22 H22 O5'
_chemical_formula_sum 'C22 H22 O5'
_chemical_formula_weight 366.4
_chemical_name_systematic
;
 ?
;
_space_group_IT_number 2
_symmetry_cell_setting triclinic
_symmetry_Int_Tables_number 2
_symmetry_space_group_name_Hall '-P 1'
_symmetry_space_group_name_H-M 'P -1'
_atom_sites_solution_hydrogens geom
_atom_sites_solution_primary direct
_atom_sites_solution_secondary difmap
_audit_conform_dict_location ftp://ftp.iucr.org/pub/cif_core.dic
_audit_conform_dict_name cif_core.dic
_audit_conform_dict_version 2.3
_audit_creation_date 2007-07-05T10:49:14-00:00
_audit_creation_method 'WinGX routine CIF_UPDATE'
_cell_angle_alpha 97.369(3)
_cell_angle_beta 93.452(3)
_cell_angle_gamma 93.910(3)
_cell_formula_units_Z 2
_cell_length_a 7.6317(4)
_cell_length_b 9.9884(6)
_cell_length_c 12.0719(6)
_cell_measurement_reflns_used 1958
_cell_measurement_temperature 100(2)
_cell_measurement_theta_max 28.22
_cell_measurement_theta_min 2.5
_cell_measurement_wavelength 0.71073
_cell_volume 908.28(9)
_computing_cell_refinement 'Bruker APEX II'
_computing_data_collection 'Bruker APEX II'
_computing_data_reduction 'Bruker APEX II'
_computing_molecular_graphics 'Ortep-3 for Windows (Farrugia, 1997)'
_computing_publication_material 'WinGX publication routines (Farrugia, 1999)'
_computing_structure_refinement 'SHELXL-97 (Sheldrick, 1997)'
_computing_structure_solution 'SIR97 (Giacovazzo et al, 1997)'
_diffrn_ambient_temperature 100(2)
_diffrn_measured_fraction_theta_full 0.996
_diffrn_measured_fraction_theta_max 0.996
_diffrn_measurement_device_type 'BrukerAXS ApexII-CCD area detector '
_diffrn_measurement_method 'phi and omega scans'
_diffrn_radiation_monochromator graphite
_diffrn_radiation_probe x-ray
_diffrn_radiation_source 'sealed tube'
_diffrn_radiation_type MoK\a
_diffrn_radiation_wavelength 0.71069
_diffrn_reflns_av_R_equivalents 0.0245
_diffrn_reflns_av_unetI/netI 0.0168
_diffrn_reflns_limit_h_max 10
_diffrn_reflns_limit_h_min -10
_diffrn_reflns_limit_k_max 13
_diffrn_reflns_limit_k_min -13
_diffrn_reflns_limit_l_max 16
_diffrn_reflns_limit_l_min 0
_diffrn_reflns_number 22029
_diffrn_reflns_theta_full 28.29
_diffrn_reflns_theta_max 28.29
_diffrn_reflns_theta_min 1.7
_exptl_absorpt_coefficient_mu 0.095
_exptl_absorpt_correction_T_max 0.976
_exptl_absorpt_correction_T_min 0.956
_exptl_absorpt_correction_type multi-scan
_exptl_absorpt_process_details 'BRUKER SADABS'
_exptl_crystal_colour colourless
_exptl_crystal_density_diffrn 1.34
_exptl_crystal_density_method 'not measured'
_exptl_crystal_description prism
_exptl_crystal_F_000 388
_exptl_crystal_size_max 0.43
_exptl_crystal_size_mid 0.34
_exptl_crystal_size_min 0.26
_refine_diff_density_max 0.327
_refine_diff_density_min -0.276
_refine_diff_density_rms 0.055
_refine_ls_extinction_method none
_refine_ls_goodness_of_fit_ref 1.057
_refine_ls_hydrogen_treatment constr
_refine_ls_matrix_type full
_refine_ls_number_parameters 247
_refine_ls_number_reflns 4491
_refine_ls_number_restraints 0
_refine_ls_restrained_S_all 1.057
_refine_ls_R_factor_all 0.0426
_refine_ls_R_factor_gt 0.0387
_refine_ls_shift/su_max 0.003
_refine_ls_shift/su_mean 0
_refine_ls_structure_factor_coef Fsqd
_refine_ls_weighting_details 'calc w=1/[\s^2^(Fo^2^)+(0.0489P)^2^+0.3608P] where P=(Fo^2^+2Fc^2^)/3'
_refine_ls_weighting_scheme calc
_refine_ls_wR_factor_gt 0.0976
_refine_ls_wR_factor_ref 0.0999
_reflns_number_gt 4068
_reflns_number_total 4491
_reflns_threshold_expression >2sigma(I)
_cod_data_source_file ol802925q_si_004.cif
_cod_data_source_block cs04su1n
_cod_database_code 1503796

loop_
_symmetry_equiv_pos_as_xyz
'x, y, z'
'-x, -y, -z'

loop_
_atom_site_label
_atom_site_type_symbol
_atom_site_fract_x
_atom_site_fract_y
_atom_site_fract_z
_atom_site_U_iso_or_equiv
_atom_site_adp_type
_atom_site_occupancy
_atom_site_symmetry_multiplicity
_atom_site_calc_flag
_atom_site_refinement_flags
C1 C 0.73396(14) 0.44082(11) 0.78417(9) 0.0165(2) Uani 1 1 d .
C2 C 0.73728(16) 0.47488(12) 0.89943(9) 0.0228(2) Uani 1 1 d .
H2 H 0.7753 0.5613 0.9344 0.027 Uiso 1 1 calc R
C3 C 0.68044(17) 0.37228(13) 0.95963(10) 0.0257(3) Uani 1 1 d .
H3 H 0.6793 0.3905 1.0371 0.031 Uiso 1 1 calc R
C4 C 0.62492(16) 0.24223(13) 0.90614(10) 0.0237(2) Uani 1 1 d .
H4 H 0.5893 0.1755 0.9489 0.028 Uiso 1 1 calc R
C5 C 0.62196(15) 0.21088(12) 0.79029(9) 0.0191(2) Uani 1 1 d .
H5 H 0.5843 0.1244 0.7553 0.023 Uiso 1 1 calc R
C6 C 0.67731(13) 0.31305(11) 0.72782(9) 0.0152(2) Uani 1 1 d .
C7 C 0.68993(13) 0.32109(10) 0.60964(8) 0.0139(2) Uani 1 1 d .
C8 C 0.63661(14) 0.20033(11) 0.52210(9) 0.0167(2) Uani 1 1 d .
H8A H 0.6518 0.1185 0.5559 0.02 Uiso 1 1 calc R
H8B H 0.5123 0.2016 0.5005 0.02 Uiso 1 1 calc R
C9 C 0.73647(13) 0.19301(10) 0.41779(8) 0.0142(2) Uani 1 1 d .
C10 C 0.73006(13) 0.27968(10) 0.34278(8) 0.0141(2) Uani 1 1 d .
C11 C 0.62785(14) 0.40361(11) 0.35338(9) 0.0166(2) Uani 1 1 d .
H11A H 0.5273 0.3889 0.397 0.02 Uiso 1 1 calc R
H11B H 0.5845 0.4206 0.2797 0.02 Uiso 1 1 calc R
C12 C 0.74408(14) 0.52475(11) 0.40980(9) 0.0160(2) Uani 1 1 d .
C13 C 0.80515(16) 0.62721(12) 0.33688(10) 0.0222(2) Uani 1 1 d .
H13A H 0.8774 0.6991 0.3816 0.033 Uiso 1 1 calc R
H13B H 0.7049 0.6634 0.303 0.033 Uiso 1 1 calc R
H13C H 0.8723 0.5846 0.2794 0.033 Uiso 1 1 calc R
C14 C 0.79692(14) 0.53858(10) 0.51863(9) 0.0161(2) Uani 1 1 d .
H14 H 0.8727 0.6145 0.5445 0.019 Uiso 1 1 calc R
C15 C 0.75254(13) 0.45147(11) 0.60233(8) 0.0146(2) Uani 1 1 d .
O16 O 0.78257(10) 0.52587(8) 0.70982(6) 0.01677(16) Uani 1 1 d .
C17 C 0.86049(15) 0.08463(11) 0.38880(9) 0.0166(2) Uani 1 1 d .
H17A H 0.7999 -0.0048 0.3829 0.02 Uiso 1 1 calc R
H17B H 0.9583 0.0913 0.4449 0.02 Uiso 1 1 calc R
C18 C 0.92553(13) 0.11316(10) 0.27363(8) 0.0140(2) Uani 1 1 d .
C19 C 0.85051(14) 0.24882(10) 0.25025(8) 0.0151(2) Uani 1 1 d .
H19A H 0.9442 0.3201 0.2529 0.018 Uiso 1 1 calc R
H19B H 0.786 0.2385 0.1775 0.018 Uiso 1 1 calc R
C20 C 1.12628(14) 0.12412(10) 0.27431(9) 0.0152(2) Uani 1 1 d .
O21 O 1.22729(11) 0.12059(9) 0.35395(7) 0.02429(19) Uani 1 1 d .
O22 O 1.17336(10) 0.14097(8) 0.17148(6) 0.01853(17) Uani 1 1 d .
C23 C 1.36016(14) 0.15370(12) 0.15598(10) 0.0207(2) Uani 1 1 d .
H23A H 1.3975 0.2471 0.1544 0.031 Uiso 1 1 calc R
H23B H 1.383 0.1016 0.0866 0.031 Uiso 1 1 calc R
H23C H 1.4238 0.1209 0.2167 0.031 Uiso 1 1 calc R
C24 C 0.85582(13) -0.00138(10) 0.18232(8) 0.0147(2) Uani 1 1 d .
O25 O 0.73579(11) 0.00306(8) 0.11400(7) 0.02308(19) Uani 1 1 d .
O26 O 0.94598(10) -0.11067(8) 0.19008(6) 0.01818(17) Uani 1 1 d .
C27 C 0.90151(16) -0.22262(11) 0.10227(9) 0.0199(2) Uani 1 1 d .
H27A H 0.7792 -0.2521 0.1028 0.03 Uiso 1 1 calc R
H27B H 0.972 -0.296 0.1146 0.03 Uiso 1 1 calc R
H27C H 0.9238 -0.1941 0.0311 0.03 Uiso 1 1 calc R

loop_
_atom_site_aniso_label
_atom_site_aniso_U_11
_atom_site_aniso_U_22
_atom_site_aniso_U_33
_atom_site_aniso_U_23
_atom_site_aniso_U_13
_atom_site_aniso_U_12
C1 0.0162(5) 0.0176(5) 0.0163(5) 0.0021(4) 0.0005(4) 0.0056(4)
C2 0.0288(6) 0.0224(5) 0.0168(5) -0.0021(4) -0.0008(4) 0.0085(5)
C3 0.0333(6) 0.0315(6) 0.0137(5) 0.0024(4) 0.0039(4) 0.0121(5)
C4 0.0263(6) 0.0285(6) 0.0191(5) 0.0084(4) 0.0073(4) 0.0071(5)
C5 0.0187(5) 0.0205(5) 0.0187(5) 0.0032(4) 0.0039(4) 0.0032(4)
C6 0.0125(4) 0.0186(5) 0.0146(5) 0.0011(4) 0.0018(4) 0.0049(4)
C7 0.0117(4) 0.0165(5) 0.0139(5) 0.0015(4) 0.0023(3) 0.0035(4)
C8 0.0185(5) 0.0159(5) 0.0150(5) 0.0000(4) 0.0041(4) -0.0008(4)
C9 0.0140(5) 0.0148(5) 0.0131(4) -0.0011(3) 0.0010(4) 0.0010(4)
C10 0.0121(4) 0.0161(5) 0.0134(4) -0.0006(4) 0.0001(3) 0.0025(4)
C11 0.0147(5) 0.0184(5) 0.0172(5) 0.0024(4) 0.0005(4) 0.0060(4)
C12 0.0142(5) 0.0153(5) 0.0202(5) 0.0042(4) 0.0043(4) 0.0063(4)
C13 0.0218(5) 0.0225(5) 0.0250(6) 0.0105(4) 0.0042(4) 0.0053(4)
C14 0.0146(5) 0.0135(5) 0.0206(5) 0.0017(4) 0.0028(4) 0.0026(4)
C15 0.0128(4) 0.0167(5) 0.0140(5) -0.0009(4) 0.0008(4) 0.0038(4)
O16 0.0195(4) 0.0151(4) 0.0151(4) -0.0004(3) -0.0001(3) 0.0025(3)
C17 0.0213(5) 0.0156(5) 0.0141(5) 0.0032(4) 0.0038(4) 0.0047(4)
C18 0.0151(5) 0.0143(5) 0.0129(4) 0.0007(3) 0.0014(4) 0.0037(4)
C19 0.0175(5) 0.0147(5) 0.0138(4) 0.0027(4) 0.0024(4) 0.0043(4)
C20 0.0166(5) 0.0127(4) 0.0158(5) -0.0007(4) 0.0007(4) 0.0023(4)
O21 0.0194(4) 0.0336(5) 0.0189(4) 0.0023(3) -0.0043(3) 0.0026(3)
O22 0.0132(4) 0.0262(4) 0.0163(4) 0.0026(3) 0.0022(3) 0.0021(3)
C23 0.0132(5) 0.0243(6) 0.0242(5) 0.0015(4) 0.0033(4) 0.0000(4)
C24 0.0137(5) 0.0157(5) 0.0150(5) 0.0014(4) 0.0033(4) 0.0022(4)
O25 0.0194(4) 0.0230(4) 0.0247(4) -0.0028(3) -0.0063(3) 0.0051(3)
O26 0.0216(4) 0.0147(4) 0.0171(4) -0.0019(3) -0.0026(3) 0.0044(3)
C27 0.0254(6) 0.0152(5) 0.0177(5) -0.0025(4) 0.0000(4) 0.0028(4)

loop_
_atom_type_symbol
_atom_type_description
_atom_type_scat_dispersion_real
_atom_type_scat_dispersion_imag
_atom_type_scat_source
C C 0.0033 0.0016 'International Tables Vol C Tables 4.2.6.8 and 6.1.1.4'
H H 0 0 'International Tables Vol C Tables 4.2.6.8 and 6.1.1.4'
O O 0.0106 0.006 'International Tables Vol C Tables 4.2.6.8 and 6.1.1.4'

loop_
_geom_angle_atom_site_label_1
_geom_angle_atom_site_label_2
_geom_angle_atom_site_label_3
_geom_angle
O16 C1 C2 125.67(10)
O16 C1 C6 110.24(9)
C2 C1 C6 124.09(11)
C1 C2 C3 116.12(11)
C1 C2 H2 121.9
C3 C2 H2 121.9
C2 C3 C4 121.43(11)
C2 C3 H3 119.3
C4 C3 H3 119.3
C5 C4 C3 121.31(11)
C5 C4 H4 119.3
C3 C4 H4 119.3
C4 C5 C6 118.24(11)
C4 C5 H5 120.9
C6 C5 H5 120.9
C1 C6 C5 118.80(10)
C1 C6 C7 106.62(9)
C5 C6 C7 134.58(10)
C15 C7 C6 105.96(9)
C15 C7 C8 132.60(9)
C6 C7 C8 121.44(9)
C9 C8 C7 115.50(9)
C9 C8 H8A 108.4
C7 C8 H8A 108.4
C9 C8 H8B 108.4
C7 C8 H8B 108.4
H8A C8 H8B 107.5
C10 C9 C8 125.44(9)
C10 C9 C17 112.32(9)
C8 C9 C17 122.23(9)
C9 C10 C11 124.42(9)
C9 C10 C19 112.90(9)
C11 C10 C19 122.44(9)
C10 C11 C12 110.07(8)
C10 C11 H11A 109.6
C12 C11 H11A 109.6
C10 C11 H11B 109.6
C12 C11 H11B 109.6
H11A C11 H11B 108.2
C14 C12 C13 120.92(10)
C14 C12 C11 122.13(10)
C13 C12 C11 116.90(9)
C12 C13 H13A 109.5
C12 C13 H13B 109.5
H13A C13 H13B 109.5
C12 C13 H13C 109.5
H13A C13 H13C 109.5
H13B C13 H13C 109.5
C12 C14 C15 129.12(10)
C12 C14 H14 115.4
C15 C14 H14 115.4
C7 C15 O16 110.42(9)
C7 C15 C14 140.24(10)
O16 C15 C14 109.34(9)
C1 O16 C15 106.75(8)
C9 C17 C18 104.19(8)
C9 C17 H17A 110.9
C18 C17 H17A 110.9
C9 C17 H17B 110.9
C18 C17 H17B 110.9
H17A C17 H17B 108.9
C24 C18 C20 107.65(8)
C24 C18 C17 110.08(8)
C20 C18 C17 112.07(8)
C24 C18 C19 110.35(8)
C20 C18 C19 110.65(8)
C17 C18 C19 106.08(8)
C10 C19 C18 103.97(8)
C10 C19 H19A 111
C18 C19 H19A 111
C10 C19 H19B 111
C18 C19 H19B 111
H19A C19 H19B 109
O21 C20 O22 124.83(10)
O21 C20 C18 126.06(10)
O22 C20 C18 109.10(8)
C20 O22 C23 117.00(8)
O22 C23 H23A 109.5
O22 C23 H23B 109.5
H23A C23 H23B 109.5
O22 C23 H23C 109.5
H23A C23 H23C 109.5
H23B C23 H23C 109.5
O25 C24 O26 124.10(10)
O25 C24 C18 125.82(9)
O26 C24 C18 110.07(8)
C24 O26 C27 115.24(8)
O26 C27 H27A 109.5
O26 C27 H27B 109.5
H27A C27 H27B 109.5
O26 C27 H27C 109.5
H27A C27 H27C 109.5
H27B C27 H27C 109.5

loop_
_geom_bond_atom_site_label_1
_geom_bond_atom_site_label_2
_geom_bond_distance
C1 O16 1.3629(13)
C1 C2 1.3876(15)
C1 C6 1.3946(15)
C2 C3 1.3910(18)
C2 H2 0.93
C3 C4 1.4003(18)
C3 H3 0.93
C4 C5 1.3919(16)
C4 H4 0.93
C5 C6 1.4021(15)
C5 H5 0.93
C6 C7 1.4478(14)
C7 C15 1.3717(15)
C7 C8 1.5138(14)
C8 C9 1.5071(14)
C8 H8A 0.97
C8 H8B 0.97
C9 C10 1.3317(15)
C9 C17 1.5075(14)
C10 C11 1.5034(14)
C10 C19 1.5039(14)
C11 C12 1.5114(15)
C11 H11A 0.97
C11 H11B 0.97
C12 C14 1.3378(15)
C12 C13 1.5017(15)
C13 H13A 0.96
C13 H13B 0.96
C13 H13C 0.96
C14 C15 1.4557(15)
C14 H14 0.93
C15 O16 1.4079(12)
C17 C18 1.5576(14)
C17 H17A 0.97
C17 H17B 0.97
C18 C24 1.5265(14)
C18 C20 1.5279(14)
C18 C19 1.5582(14)
C19 H19A 0.97
C19 H19B 0.97
C20 O21 1.2013(13)
C20 O22 1.3406(13)
O22 C23 1.4482(13)
C23 H23A 0.96
C23 H23B 0.96
C23 H23C 0.96
C24 O25 1.2022(13)
C24 O26 1.3397(13)
O26 C27 1.4457(12)
C27 H27A 0.96
C27 H27B 0.96
C27 H27C 0.96

loop_
_geom_torsion_atom_site_label_1
_geom_torsion_atom_site_label_2
_geom_torsion_atom_site_label_3
_geom_torsion_atom_site_label_4
_geom_torsion
O16 C1 C2 C3 179.50(10)
C6 C1 C2 C3 0.34(17)
C1 C2 C3 C4 0.57(18)
C2 C3 C4 C5 -0.95(19)
C3 C4 C5 C6 0.39(17)
O16 C1 C6 C5 179.85(9)
C2 C1 C6 C5 -0.87(16)
O16 C1 C6 C7 -0.85(12)
C2 C1 C6 C7 178.43(10)
C4 C5 C6 C1 0.48(16)
C4 C5 C6 C7 -178.58(11)
C1 C6 C7 C15 0.00(11)
C5 C6 C7 C15 179.14(11)
C1 C6 C7 C8 -179.25(9)
C5 C6 C7 C8 -0.11(18)
C15 C7 C8 C9 31.82(16)
C6 C7 C8 C9 -149.16(10)
C7 C8 C9 C10 -66.17(14)
C7 C8 C9 C17 112.44(11)
C8 C9 C10 C11 3.13(17)
C17 C9 C10 C11 -175.60(9)
C8 C9 C10 C19 177.55(9)
C17 C9 C10 C19 -1.18(13)
C9 C10 C11 C12 92.35(12)
C19 C10 C11 C12 -81.55(12)
C10 C11 C12 C14 -70.98(13)
C10 C11 C12 C13 106.38(10)
C13 C12 C14 C15 179.80(10)
C11 C12 C14 C15 -2.94(17)
C6 C7 C15 O16 0.82(11)
C8 C7 C15 O16 179.95(10)
C6 C7 C15 C14 -178.51(12)
C8 C7 C15 C14 0.6(2)
C12 C14 C15 C7 20.5(2)
C12 C14 C15 O16 -158.84(10)
C2 C1 O16 C15 -177.92(10)
C6 C1 O16 C15 1.34(11)
C7 C15 O16 C1 -1.35(11)
C14 C15 O16 C1 178.20(8)
C10 C9 C17 C18 -3.62(12)
C8 C9 C17 C18 177.60(9)
C9 C17 C18 C24 -112.71(9)
C9 C17 C18 C20 127.52(9)
C9 C17 C18 C19 6.67(11)
C9 C10 C19 C18 5.44(12)
C11 C10 C19 C18 179.98(9)
C24 C18 C19 C10 111.95(9)
C20 C18 C19 C10 -129.02(9)
C17 C18 C19 C10 -7.26(10)
C24 C18 C20 O21 -125.76(11)
C17 C18 C20 O21 -4.58(15)
C19 C18 C20 O21 113.59(12)
C24 C18 C20 O22 55.36(11)
C17 C18 C20 O22 176.54(8)
C19 C18 C20 O22 -65.29(10)
O21 C20 O22 C23 0.97(15)
C18 C20 O22 C23 179.87(8)
C20 C18 C24 O25 -134.17(11)
C17 C18 C24 O25 103.41(12)
C19 C18 C24 O25 -13.33(14)
C20 C18 C24 O26 47.06(11)
C17 C18 C24 O26 -75.36(10)
C19 C18 C24 O26 167.90(8)
O25 C24 O26 C27 6.00(15)
C18 C24 O26 C27 -175.20(8)
